data_2208923
loop_
_publ_author_name
'Na Xue'
'Xiu-Yang Lu'
'Yong-Zhou Hu'

_publ_section_title
;
 4-Bromo-<i>N</i>-(3,4,5-trimethoxyphenyl)benzamide
;
_journal_coeditor_code JH2009
_journal_issue 5
_journal_name_full 'Acta Crystallographica Section E'
_journal_page_first o2030
_journal_page_last o2031
_journal_paper_doi 10.1107/S1600536806014486
_journal_volume 62
_journal_year 2006
_chemical_formula_iupac 'C16 H16 Br N O4'
_chemical_formula_moiety 'C16 H16 Br N O4'
_chemical_formula_sum 'C16 H16 Br N O4'
_chemical_formula_weight 366.21
_chemical_name_systematic
;
4-Bromo-N-(3,4,5-trimethoxyphenyl)benzamide
;
_space_group_IT_number 19
_symmetry_cell_setting orthorhombic
_symmetry_space_group_name_Hall 'P 2ac 2ab'
_symmetry_space_group_name_H-M 'P 21 21 21'
_cell_angle_alpha 90.0000
_cell_angle_beta 90.0000
_cell_angle_gamma 90.0000
_cell_formula_units_Z 4
_cell_length_a 7.121(3)
_cell_length_b 8.492(3)
_cell_length_c 26.171(7)
_cell_measurement_reflns_used 11047
_cell_measurement_temperature 296.0(10)
_cell_measurement_theta_max 27.5
_cell_measurement_theta_min 3.1
_cell_volume 1582.6(10)
_computing_cell_refinement PROCESS-AUTO
_computing_data_collection 'PROCESS-AUTO (Rigaku/MSC, 2004)'
_computing_data_reduction 'CrystalStructure (Rigaku/MSC, 2004)'
_computing_molecular_graphics 'please provide'
_computing_publication_material CrystalStructure
_computing_structure_refinement 'CRYSTALS (Watkin <i>et al.</i>,  1996)'
_computing_structure_solution SIR97
_diffrn_detector_area_resol_mean 10.00
_diffrn_measured_fraction_theta_full 0.998
_diffrn_measured_fraction_theta_max 0.998
_diffrn_measurement_device_type 'Rigaku R-AXIS RAPID'
_diffrn_measurement_method \w
_diffrn_radiation_type 'Mo K\a'
_diffrn_radiation_wavelength 0.71075
_diffrn_reflns_av_R_equivalents 0.060
_diffrn_reflns_limit_h_max 9
_diffrn_reflns_limit_h_min -9
_diffrn_reflns_limit_k_max 11
_diffrn_reflns_limit_k_min -10
_diffrn_reflns_limit_l_max 33
_diffrn_reflns_limit_l_min -32
_diffrn_reflns_number 15633
_diffrn_reflns_theta_full 27.48
_diffrn_reflns_theta_max 27.48
_exptl_absorpt_coefficient_mu 2.622
_exptl_absorpt_correction_T_max 0.480
_exptl_absorpt_correction_T_min 0.456
_exptl_absorpt_correction_type multi-scan
_exptl_absorpt_process_details '(ABSCOR; Higashi, 1995)'
_exptl_crystal_colour colorless
_exptl_crystal_density_diffrn 1.537
_exptl_crystal_density_method 'not measured'
_exptl_crystal_description block
_exptl_crystal_F_000 744.00
_exptl_crystal_size_max 0.30
_exptl_crystal_size_mid 0.30
_exptl_crystal_size_min 0.28
_refine_diff_density_max 0.55
_refine_diff_density_min -0.51
_refine_ls_extinction_coef 17E1(3)
_refine_ls_extinction_method 'Larson (1970), equation 22'
_refine_ls_goodness_of_fit_ref 1.003
_refine_ls_hydrogen_treatment constr
_refine_ls_number_parameters 209
_refine_ls_number_reflns 2107
_refine_ls_R_factor_gt 0.0376
_refine_ls_shift/su_max 0.0000
_refine_ls_structure_factor_coef Fsqd
_refine_ls_weighting_details 'w = 1/[1.0900\s(Fo^2^)]/(4Fo^2^)'
_refine_ls_weighting_scheme calc
_refine_ls_wR_factor_ref 0.0899
_reflns_number_gt 1154
_reflns_number_total 2107
_reflns_threshold_expression F^2^>2\s(F^2^)
_cod_data_source_file jh2009.cif
_cod_data_source_block I
_cod_original_cell_volume 1582.6(9)
_cod_database_code 2208923
_cod_database_fobs_code 2208923

loop_
_symmetry_equiv_pos_site_id
_symmetry_equiv_pos_as_xyz
1 +X,+Y,+Z
2 1/2+X,1/2-Y,-Z
3 -X,1/2+Y,1/2-Z
4 1/2-X,-Y,1/2+Z

loop_
_atom_site_type_symbol
_atom_site_label
_atom_site_fract_x
_atom_site_fract_y
_atom_site_fract_z
_atom_site_U_iso_or_equiv
_atom_site_adp_type
_atom_site_calc_flag
_atom_site_refinement_flags
_atom_site_occupancy
Br Br1 -0.44284(10) 0.66745(6) 0.46801(2) 0.1003(2) Uani d . 1.00
O O11 0.324(2) 0.2189(8) 0.4192(4) 0.076(3) Uani d P 0.50
O O2 0.6756(5) 0.2287(3) 0.19741(9) 0.0681(10) Uani d . 1.00
O O3 0.9146(5) 0.0488(3) 0.24860(11) 0.0601(10) Uani d . 1.00
O O4 0.9066(5) 0.0348(3) 0.35116(11) 0.0778(12) Uani d . 1.00
O O12 0.375(2) 0.2747(12) 0.4326(4) 0.084(3) Uani d P 0.50
N N1 0.3647(5) 0.3834(4) 0.35329(12) 0.0576(12) Uani d . 1.00
C C1 0.2871(8) 0.3487(5) 0.39889(17) 0.0709(18) Uani d . 1.00
C C2 0.5122(7) 0.3017(4) 0.32860(14) 0.0534(14) Uani d . 1.00
C C3 0.5218(6) 0.3113(4) 0.27546(12) 0.0488(12) Uani d . 1.00
C C4 0.6580(6) 0.2315(5) 0.25006(13) 0.0476(13) Uani d . 1.00
C C5 0.7865(6) 0.1386(5) 0.27545(14) 0.0478(13) Uani d . 1.00
C C6 0.7742(7) 0.1319(5) 0.32864(17) 0.0565(15) Uani d . 1.00
C C7 0.6403(7) 0.2123(5) 0.35534(14) 0.0539(14) Uani d . 1.00
C C8 0.5862(9) 0.3466(5) 0.16953(16) 0.091(2) Uani d . 1.00
C C9 1.0932(8) 0.1228(6) 0.24731(19) 0.082(2) Uani d . 1.00
C C10 0.9055(9) 0.0219(5) 0.40477(17) 0.087(2) Uani d . 1.00
C C11 0.1135(7) 0.4332(5) 0.41397(14) 0.0556(14) Uani d . 1.00
C C12 0.0431(8) 0.4052(5) 0.46224(13) 0.0685(16) Uani d . 1.00
C C13 -0.1210(8) 0.4754(5) 0.47798(14) 0.0673(17) Uani d . 1.00
C C14 -0.2183(7) 0.5713(5) 0.44556(16) 0.0655(16) Uani d . 1.00
C C15 -0.1497(9) 0.6000(6) 0.39740(17) 0.0766(18) Uani d . 1.00
C C16 0.0152(8) 0.5299(6) 0.38222(16) 0.0762(19) Uani d . 1.00
H H3 0.4363 0.3738 0.2579 0.059 Uiso c R 1.00
H H13 -0.1684 0.4570 0.5105 0.081 Uiso c R 1.00
H H12 0.1096 0.3397 0.4842 0.082 Uiso c R 1.00
H H16 0.0624 0.5509 0.3498 0.092 Uiso c R 1.00
H H15 -0.2167 0.6659 0.3756 0.092 Uiso c R 1.00
H H7 0.6356 0.2069 0.3908 0.065 Uiso c R 1.00
H H83 0.6234 0.3378 0.1344 0.109 Uiso c R 1.00
H H91 1.1397 0.1367 0.2814 0.098 Uiso c R 1.00
H H103 1.0199 -0.0264 0.4163 0.105 Uiso c R 1.00
H H81 0.4526 0.3342 0.1721 0.109 Uiso c R 1.00
H H82 0.6216 0.4482 0.1824 0.109 Uiso c R 1.00
H H92 1.1792 0.0584 0.2283 0.099 Uiso c R 1.00
H H93 1.0815 0.2236 0.2310 0.099 Uiso c R 1.00
H H102 0.8941 0.1248 0.4196 0.105 Uiso c R 1.00
H H101 0.8005 -0.0417 0.4150 0.105 Uiso c R 1.00
H H111 0.3133 0.4546 0.3359 0.069 Uiso c R 1.00

loop_
_atom_site_aniso_label
_atom_site_aniso_U_11
_atom_site_aniso_U_22
_atom_site_aniso_U_33
_atom_site_aniso_U_12
_atom_site_aniso_U_13
_atom_site_aniso_U_23
Br1 0.0921(5) 0.1292(5) 0.0797(3) 0.0341(5) 0.0358(3) 0.0096(3)
O11 0.089(10) 0.070(6) 0.069(7) 0.026(6) 0.038(5) 0.032(5)
O2 0.082(2) 0.077(2) 0.0454(15) 0.019(2) 0.0049(17) -0.0001(15)
O3 0.051(2) 0.0523(18) 0.0774(19) 0.011(2) 0.011(2) -0.0070(15)
O4 0.082(3) 0.083(2) 0.0683(19) 0.021(2) -0.002(2) 0.0085(17)
O12 0.093(10) 0.100(7) 0.058(5) 0.031(8) 0.004(4) 0.011(6)
N1 0.070(3) 0.053(2) 0.0501(19) 0.007(2) 0.015(2) 0.0114(16)
C1 0.076(4) 0.074(3) 0.063(3) 0.014(3) 0.012(2) 0.018(2)
C2 0.059(3) 0.048(2) 0.053(2) 0.001(2) 0.009(2) -0.005(2)
C3 0.048(3) 0.052(2) 0.046(2) -0.004(2) -0.002(2) 0.0052(19)
C4 0.045(2) 0.050(2) 0.048(2) -0.006(2) 0.009(2) -0.005(2)
C5 0.047(3) 0.047(2) 0.050(2) -0.005(2) -0.002(2) -0.004(2)
C6 0.057(3) 0.052(2) 0.060(2) 0.006(3) -0.006(2) 0.001(2)
C7 0.056(3) 0.061(3) 0.045(2) 0.006(2) 0.002(2) 0.005(2)
C8 0.115(5) 0.106(4) 0.051(2) 0.009(5) -0.012(3) 0.000(2)
C9 0.071(4) 0.091(4) 0.085(3) 0.018(4) 0.013(3) -0.014(3)
C10 0.106(5) 0.089(3) 0.068(2) -0.001(4) -0.035(3) 0.018(2)
C11 0.060(3) 0.058(2) 0.049(2) 0.007(2) 0.013(2) 0.005(2)
C12 0.079(4) 0.075(3) 0.051(2) 0.017(3) 0.016(2) 0.008(2)
C13 0.085(4) 0.070(3) 0.047(2) 0.009(3) 0.016(2) 0.002(2)
C14 0.076(4) 0.065(3) 0.056(2) 0.003(3) 0.014(2) -0.001(2)
C15 0.084(4) 0.088(3) 0.058(2) 0.025(3) 0.016(3) 0.018(2)
C16 0.079(4) 0.094(4) 0.055(2) 0.025(3) 0.026(2) 0.015(2)

loop_
_atom_type_symbol
_atom_type_description
_atom_type_scat_dispersion_real
_atom_type_scat_dispersion_imag
_atom_type_scat_source
C C 0.003 0.002
;
International Tables for Crystallography
(1992, Vol. C, Tables 4.2.6.8 and 6.1.1.4)
;
H H 0.000 0.000
;
International Tables for Crystallography
(1992, Vol. C, Table 6.1.1.4)
;
O O 0.011 0.006
;
International Tables for Crystallography
(1992, Vol. C, Tables 4.2.6.8 and 6.1.1.4)
;
N N 0.006 0.003
;
International Tables for Crystallography
(1992, Vol. C, Tables 4.2.6.8 and 6.1.1.4)
;
Br Br -0.290 2.459
;
International Tables for Crystallography
(1992, Vol. C, Tables 4.2.6.8 and 6.1.1.4)
;

loop_
_geom_angle_atom_site_label_1
_geom_angle_atom_site_label_2
_geom_angle_atom_site_label_3
_geom_angle
O12 O11 C1 73.9(12)
C4 O2 C8 117.9(3)
C5 O3 C9 111.1(3)
C6 O4 C10 117.8(3)
O11 O12 C1 74.0(15)
C1 N1 C2 127.0(3)
O11 C1 N1 118.9(7)
O11 C1 C11 119.2(8)
O12 C1 N1 121.9(8)
O12 C1 C11 118.2(8)
N1 C1 C11 118.1(4)
N1 C2 C3 117.6(3)
N1 C2 C7 122.0(3)
C3 C2 C7 120.4(4)
C2 C3 C4 119.6(3)
O2 C4 C3 124.1(3)
O2 C4 C5 114.2(3)
C3 C4 C5 121.6(3)
O3 C5 C4 120.6(3)
O3 C5 C6 121.8(3)
C4 C5 C6 117.5(4)
O4 C6 C5 114.0(4)
O4 C6 C7 123.8(3)
C5 C6 C7 122.3(4)
C2 C7 C6 118.5(3)
C1 C11 C12 117.6(4)
C1 C11 C16 123.9(3)
C12 C11 C16 118.4(4)
C11 C12 C13 120.5(4)
C12 C13 C14 120.3(3)
Br1 C14 C13 119.6(3)
Br1 C14 C15 120.7(3)
C13 C14 C15 119.7(4)
C14 C15 C16 119.5(4)
C11 C16 C15 121.6(4)
C1 N1 H111 117.3
C2 N1 H111 115.4
C2 C3 H3 119.7
C4 C3 H3 120.7
C2 C7 H7 120.7
C6 C7 H7 120.8
O2 C8 H83 108.6
O2 C8 H81 109.7
O2 C8 H82 110.0
H83 C8 H81 109.5
H83 C8 H82 109.5
H81 C8 H82 109.5
O3 C9 H91 109.9
O3 C9 H92 109.4
O3 C9 H93 109.1
H91 C9 H92 109.5
H91 C9 H93 109.5
H92 C9 H93 109.5
O4 C10 H103 109.9
O4 C10 H102 109.4
O4 C10 H101 109.0
H103 C10 H102 109.5
H103 C10 H101 109.5
H102 C10 H101 109.5
C11 C12 H12 119.0
C13 C12 H12 120.4
C12 C13 H13 120.7
C14 C13 H13 119.1
C14 C15 H15 119.1
C16 C15 H15 121.4
C11 C16 H16 119.1
C15 C16 H16 119.3

loop_
_geom_bond_atom_site_label_1
_geom_bond_atom_site_label_2
_geom_bond_distance
Br1 C14 1.889(5)
O11 O12 0.693(18)
O11 C1 1.251(10)
O2 C4 1.384(4)
O2 C8 1.392(6)
O3 C5 1.381(5)
O3 C9 1.419(7)
O4 C6 1.384(6)
O4 C10 1.407(5)
O12 C1 1.250(14)
N1 C1 1.348(5)
N1 C2 1.415(6)
C1 C11 1.483(7)
C2 C3 1.395(5)
C2 C7 1.378(6)
C3 C4 1.357(6)
C4 C5 1.379(6)
C5 C6 1.396(5)
C6 C7 1.365(6)
C11 C12 1.380(5)
C11 C16 1.362(6)
C12 C13 1.375(7)
C13 C14 1.365(6)
C14 C15 1.374(6)
C15 C16 1.375(8)
N1 H111 0.841
C3 H3 0.930
C7 H7 0.930
C8 H83 0.960
C8 H81 0.960
C8 H82 0.960
C9 H91 0.960
C9 H92 0.960
C9 H93 0.960
C10 H103 0.960
C10 H102 0.960
C10 H101 0.960
C12 H12 0.930
C13 H13 0.930
C15 H15 0.930
C16 H16 0.930

loop_
_geom_contact_atom_site_label_1
_geom_contact_atom_site_label_2
_geom_contact_distance
_geom_contact_site_symmetry_2
Br1 C13 3.578(4) 46602
O11 C10 3.438(16) 45501
O11 C13 3.181(11) 55602
O2 N1 3.232(4) 64503
O2 C16 3.470(6) 64503
O3 C16 3.464(5) 64503
O12 C12 3.368(13) 55602
O12 C13 3.161(12) 55602
N1 O2 3.232(4) 65503
C3 C9 3.524(7) 45501
C6 C8 3.530(7) 64503
C7 C8 3.560(7) 64503
C8 C6 3.530(7) 65503
C8 C7 3.560(7) 65503
C9 C3 3.524(7) 65501
C9 C16 3.565(6) 64503
C10 O11 3.438(16) 65501
C12 O12 3.368(13) 45602
C13 Br1 3.578(4) 56602
C13 O11 3.181(11) 45602
C13 O12 3.161(12) 45602
C16 O2 3.470(6) 65503
C16 O3 3.464(5) 65503
C16 C9 3.565(6) 65503
Br1 H83 3.306 55503
Br1 H103 3.268 35602
Br1 H101 3.321 46501
O11 H13 2.369 55602
O11 H12 3.283 55602
O11 H83 3.548 64503
O11 H103 3.005 45501
O11 H82 3.536 64503
O11 H102 3.162 45501
O2 H3 3.330 64503
O2 H16 2.699 64503
O2 H92 3.562 75503
O2 H111 2.487 64503
O3 H3 2.913 64503
O3 H16 2.580 64503
O3 H93 2.813 74503
O3 H111 2.858 64503
O4 H15 3.316 64501
O4 H81 3.132 64503
O4 H82 3.550 74503
O4 H93 3.408 74503
O12 H13 2.486 55602
O12 H12 2.911 55602
N1 H91 3.239 45501
C1 H13 3.529 55602
C1 H102 3.426 45501
C2 H91 3.244 45501
C2 H82 3.162 64503
C2 H92 3.434 75503
C3 H91 3.103 45501
C3 H82 3.430 64503
C3 H92 3.477 45501
C3 H92 2.991 75503
C3 H93 3.426 45501
C4 H3 3.118 64503
C4 H82 3.588 64503
C4 H92 3.061 75503
C4 H111 3.261 64503
C5 H3 2.887 64503
C5 H16 3.529 64503
C5 H81 3.385 64503
C5 H82 3.504 64503
C5 H92 3.574 75503
C5 H111 3.382 64503
C6 H3 3.489 64503
C6 H81 2.999 64503
C6 H82 3.234 64503
C7 H81 3.356 64503
C7 H82 3.079 64503
C8 H16 3.580 64503
C8 H15 3.267 54503
C8 H91 3.395 75503
C8 H111 3.408 64503
C9 H3 3.254 65501
C9 H16 2.839 64503
C9 H15 3.355 64503
C9 H82 3.116 74503
C10 H15 3.237 64501
C11 H102 3.053 45501
C12 H102 2.836 45501
C13 H12 3.438 45602
C13 H102 3.348 45501
C14 H7 3.565 45501
C14 H101 3.385 46501
C15 H103 3.430 46501
C15 H81 3.452 55503
C15 H92 3.315 65503
C15 H93 3.554 65503
C15 H101 3.097 46501
C16 H92 3.215 65503
C16 H93 3.458 65503
H3 O2 3.330 65503
H3 O3 2.913 65503
H3 C4 3.118 65503
H3 C5 2.887 65503
H3 C6 3.489 65503
H3 C9 3.254 45501
H3 H91 2.983 45501
H3 H92 3.336 45501
H3 H92 3.176 75503
H3 H93 2.916 45501
H13 O11 2.369 45602
H13 O12 2.486 45602
H13 C1 3.529 45602
H13 H12 2.977 45602
H13 H103 2.991 35602
H12 O11 3.283 45602
H12 O12 2.911 45602
H12 C13 3.438 55602
H12 H13 2.977 55602
H12 H7 3.299 45602
H12 H102 2.923 45501
H12 H102 3.245 45602
H12 H101 3.427 45602
H16 O2 2.699 65503
H16 O3 2.580 65503
H16 C5 3.529 65503
H16 C8 3.580 65503
H16 C9 2.839 65503
H16 H83 3.333 65503
H16 H92 2.672 65503
H16 H93 2.770 65503
H15 O4 3.316 46501
H15 C8 3.267 55503
H15 C9 3.355 65503
H15 C10 3.237 46501
H15 H83 3.254 55503
H15 H103 3.286 46501
H15 H81 2.535 55503
H15 H92 2.881 65503
H15 H93 2.993 65503
H15 H101 2.692 46501
H7 C14 3.565 65501
H7 H12 3.299 55602
H7 H82 3.442 64503
H83 Br1 3.306 54503
H83 O11 3.548 65503
H83 H16 3.333 64503
H83 H15 3.254 54503
H83 H103 3.089 75503
H83 H101 3.440 65503
H83 H111 3.376 64503
H91 N1 3.239 65501
H91 C2 3.244 65501
H91 C3 3.103 65501
H91 C8 3.395 74503
H91 H3 2.983 65501
H91 H82 2.520 74503
H91 H111 3.293 65501
H103 Br1 3.268 65602
H103 O11 3.005 65501
H103 C15 3.430 64501
H103 H13 2.991 65602
H103 H15 3.286 64501
H103 H83 3.089 74503
H81 O4 3.132 65503
H81 C5 3.385 65503
H81 C6 2.999 65503
H81 C7 3.356 65503
H81 C15 3.452 54503
H81 H15 2.535 54503
H81 H92 3.382 45501
H81 H93 3.200 45501
H81 H101 3.092 65503
H82 O11 3.536 65503
H82 O4 3.550 75503
H82 C2 3.162 65503
H82 C3 3.430 65503
H82 C4 3.588 65503
H82 C5 3.504 65503
H82 C6 3.234 65503
H82 C7 3.079 65503
H82 C9 3.116 75503
H82 H7 3.442 65503
H82 H91 2.520 75503
H82 H92 2.890 75503
H92 O2 3.562 74503
H92 C2 3.434 74503
H92 C3 3.477 65501
H92 C3 2.991 74503
H92 C4 3.061 74503
H92 C5 3.574 74503
H92 C15 3.315 64503
H92 C16 3.215 64503
H92 H3 3.336 65501
H92 H3 3.176 74503
H92 H16 2.672 64503
H92 H15 2.881 64503
H92 H81 3.382 65501
H92 H82 2.890 74503
H92 H93 3.558 74503
H93 O3 2.813 75503
H93 O4 3.408 75503
H93 C3 3.426 65501
H93 C15 3.554 64503
H93 C16 3.458 64503
H93 H3 2.916 65501
H93 H16 2.770 64503
H93 H15 2.993 64503
H93 H81 3.200 65501
H93 H92 3.558 75503
H102 O11 3.162 65501
H102 C1 3.426 65501
H102 C11 3.053 65501
H102 C12 2.836 65501
H102 C13 3.348 65501
H102 H12 2.923 65501
H102 H12 3.245 55602
H101 Br1 3.321 64501
H101 C14 3.385 64501
H101 C15 3.097 64501
H101 H12 3.427 55602
H101 H15 2.692 64501
H101 H83 3.440 64503
H101 H81 3.092 64503
H111 O2 2.487 65503
H111 O3 2.858 65503
H111 C4 3.261 65503
H111 C5 3.382 65503
H111 C8 3.408 65503
H111 H83 3.376 65503
H111 H91 3.293 45501

loop_
_geom_torsion_atom_site_label_1
_geom_torsion_atom_site_label_2
_geom_torsion_atom_site_label_3
_geom_torsion_atom_site_label_4
_geom_torsion
O12 O11 C1 N1 104.9(17)
O12 O11 C1 C11 -97.4(19)
C8 O2 C4 C3 19.1(6)
C8 O2 C4 C5 -164.1(4)
C9 O3 C5 C4 100.5(4)
C9 O3 C5 C6 -83.4(5)
C10 O4 C6 C5 179.5(4)
C10 O4 C6 C7 -1.7(6)
O11 O12 C1 N1 -94.5(19)
O11 O12 C1 C11 100.7(17)
C1 N1 C2 C3 154.2(4)
C1 N1 C2 C7 -24.3(7)
C2 N1 C1 O11 -12.2(10)
C2 N1 C1 O12 25.1(9)
C2 N1 C1 C11 -170.1(4)
O11 C1 C11 C12 26.8(9)
O11 C1 C11 C16 -149.7(8)
O12 C1 C11 C12 -10.0(9)
O12 C1 C11 C16 173.5(8)
N1 C1 C11 C12 -175.4(4)
N1 C1 C11 C16 8.1(7)
N1 C2 C3 C4 -178.3(3)
N1 C2 C7 C6 177.4(4)
C3 C2 C7 C6 -1.0(6)
C7 C2 C3 C4 0.2(5)
C2 C3 C4 O2 177.6(4)
C2 C3 C4 C5 1.0(6)
O2 C4 C5 O3 -2.0(6)
O2 C4 C5 C6 -178.2(3)
C3 C4 C5 O3 174.9(4)
C3 C4 C5 C6 -1.3(6)
O3 C5 C6 O4 3.1(6)
O3 C5 C6 C7 -175.7(4)
C4 C5 C6 O4 179.3(4)
C4 C5 C6 C7 0.5(6)
O4 C6 C7 C2 -178.0(4)
C5 C6 C7 C2 0.7(7)
C1 C11 C12 C13 -177.7(4)
C1 C11 C16 C15 177.1(4)
C12 C11 C16 C15 0.6(7)
C16 C11 C12 C13 -1.0(7)
C11 C12 C13 C14 1.4(7)
C12 C13 C14 Br1 -179.7(3)
C12 C13 C14 C15 -1.3(7)
Br1 C14 C15 C16 179.3(4)
C13 C14 C15 C16 0.9(7)
C14 C15 C16 C11 -0.6(8)
